data_7152342
loop_
_publ_author_name
'Guan, Yifu'
'Zhang, Hongbin'
'Pan, Chengxue'
'Wang, Jia'
'Huang, Rong'
'Li, Qilin'

_publ_section_title
;
 Flexible synthesis of montanine-like alkaloids: revisiting the structure
 of montabuphine
;
_journal_issue 19
_journal_name_full 'Organic &amp; Biomolecular Chemistry'
_journal_page_first 3812
_journal_paper_doi 10.1039/c2ob25374g
_journal_volume 10
_journal_year 2012
_chemical_formula_moiety 'C22 H23 N O6 S'
_chemical_formula_sum 'C22 H23 N O6 S'
_chemical_formula_weight 429.47
_chemical_name_systematic
;
?
;
_space_group_IT_number 14
_symmetry_cell_setting monoclinic
_symmetry_space_group_name_Hall '-P 2ybc'
_symmetry_space_group_name_H-M 'P 1 21/c 1'
_atom_sites_solution_hydrogens geom
_atom_sites_solution_primary direct
_atom_sites_solution_secondary difmap
_audit_creation_method SHELXL-97
_cell_angle_alpha 90.00
_cell_angle_beta 90.0282(21)
_cell_angle_gamma 90.00
_cell_formula_units_Z 4
_cell_length_a 15.273(2)
_cell_length_b 14.335(2)
_cell_length_c 9.1567(13)
_cell_measurement_reflns_used 8398
_cell_measurement_temperature 100(2)
_cell_measurement_theta_max 30.08
_cell_measurement_theta_min 2.64
_cell_volume 2004.8(5)
_computing_cell_refinement 'Bruker SAINT'
_computing_data_collection 'Bruker APEX2'
_computing_data_reduction 'Bruker SAINT'
_computing_molecular_graphics 'Bruker SHELXTL'
_computing_publication_material 'Bruker SHELXTL'
_computing_structure_refinement 'SHELXL-97 (Sheldrick, 2008)'
_computing_structure_solution 'SHELXS-97 (Sheldrick, 2008)'
_diffrn_ambient_temperature 100(2)
_diffrn_measured_fraction_theta_full 0.963
_diffrn_measured_fraction_theta_max 0.963
_diffrn_measurement_device_type 'Bruker APEX-II CCD'
_diffrn_measurement_method '\f and \w scans'
_diffrn_radiation_monochromator graphite
_diffrn_radiation_source 'fine-focus sealed tube'
_diffrn_radiation_type MoK\a
_diffrn_radiation_wavelength 0.71073
_diffrn_reflns_av_R_equivalents 0.0329
_diffrn_reflns_av_sigmaI/netI 0.0310
_diffrn_reflns_limit_h_max 21
_diffrn_reflns_limit_h_min -21
_diffrn_reflns_limit_k_max 20
_diffrn_reflns_limit_k_min -19
_diffrn_reflns_limit_l_max 12
_diffrn_reflns_limit_l_min -12
_diffrn_reflns_number 20929
_diffrn_reflns_theta_full 30.12
_diffrn_reflns_theta_max 30.12
_diffrn_reflns_theta_min 1.95
_exptl_absorpt_coefficient_mu 0.202
_exptl_absorpt_correction_T_max 0.9703
_exptl_absorpt_correction_T_min 0.9056
_exptl_absorpt_correction_type multi-scan
_exptl_absorpt_process_details sadabs
_exptl_crystal_colour colourless
_exptl_crystal_density_diffrn 1.423
_exptl_crystal_density_method 'not measured'
_exptl_crystal_description prism
_exptl_crystal_F_000 904
_exptl_crystal_size_max 0.50
_exptl_crystal_size_mid 0.16
_exptl_crystal_size_min 0.15
_refine_diff_density_max 0.426
_refine_diff_density_min -0.449
_refine_diff_density_rms 0.054
_refine_ls_extinction_method none
_refine_ls_goodness_of_fit_ref 1.024
_refine_ls_hydrogen_treatment constr
_refine_ls_matrix_type full
_refine_ls_number_parameters 274
_refine_ls_number_reflns 5699
_refine_ls_number_restraints 0
_refine_ls_restrained_S_all 1.024
_refine_ls_R_factor_all 0.0481
_refine_ls_R_factor_gt 0.0367
_refine_ls_shift/su_max 0.000
_refine_ls_shift/su_mean 0.000
_refine_ls_structure_factor_coef Fsqd
_refine_ls_weighting_details 'calc w=1/[\s^2^(Fo^2^)+(0.0509P)^2^+0.7735P] where P=(Fo^2^+2Fc^2^)/3'
_refine_ls_weighting_scheme calc
_refine_ls_wR_factor_gt 0.0948
_refine_ls_wR_factor_ref 0.1020
_reflns_number_gt 4699
_reflns_number_total 5699
_reflns_threshold_expression >2sigma(I)
_cod_data_source_file c2ob25374g.txt
_cod_data_source_block a
_cod_depositor_comments
;
The following automatic conversions were performed:

'_symmetry_cell_setting' value 'Monoclinic' changed to 'monoclinic'
according to /home/saulius/struct/CIF-dictionaries/cif_core.dic
dictionary named 'cif_core.dic' version 2.4.1 from 2010-06-29.

Automatic conversion script
Id: cif_fix_values 1715 2011-07-08 13:25:40Z adriana 
;
_cod_original_sg_symbol_H-M P21/c
_cod_database_code 7152342

loop_
_symmetry_equiv_pos_as_xyz
'x, y, z'
'-x, y+1/2, -z+1/2'
'-x, -y, -z'
'x, -y-1/2, z-1/2'

loop_
_atom_site_label
_atom_site_type_symbol
_atom_site_fract_x
_atom_site_fract_y
_atom_site_fract_z
_atom_site_U_iso_or_equiv
_atom_site_adp_type
_atom_site_occupancy
_atom_site_symmetry_multiplicity
_atom_site_calc_flag
_atom_site_refinement_flags
S1 S 0.40932(2) 0.35622(2) 0.16271(3) 0.02015(8) Uani 1 1 d .
O1 O 0.11528(6) 0.65550(6) -0.56028(10) 0.02125(19) Uani 1 1 d .
O2 O 0.11535(7) 0.49464(6) -0.53802(10) 0.0249(2) Uani 1 1 d .
O3 O 0.05357(6) 0.21249(6) 0.23224(9) 0.01942(18) Uani 1 1 d .
H3 H 0.0395 0.2062 0.3204 0.029 Uiso 1 1 calc R
O4 O -0.00231(6) 0.31068(7) 0.00741(9) 0.01939(18) Uani 1 1 d .
H4 H -0.0264 0.2643 0.0464 0.029 Uiso 1 1 calc R
O5 O 0.48396(6) 0.36495(8) 0.06895(11) 0.0269(2) Uani 1 1 d .
O6 O 0.39561(6) 0.27250(7) 0.24550(11) 0.0258(2) Uani 1 1 d .
N1 N 0.32253(7) 0.36864(8) 0.05912(11) 0.0184(2) Uani 1 1 d .
C1 C 0.40146(10) 0.68624(11) 0.57564(17) 0.0310(3) Uani 1 1 d .
H1A H 0.3548 0.7290 0.5452 0.047 Uiso 1 1 calc R
H1B H 0.4579 0.7186 0.5720 0.047 Uiso 1 1 calc R
H1C H 0.3903 0.6649 0.6756 0.047 Uiso 1 1 calc R
C2 C 0.40356(8) 0.60346(10) 0.47434(15) 0.0243(3) Uani 1 1 d .
C3 C 0.43134(9) 0.61415(10) 0.32965(15) 0.0256(3) Uani 1 1 d .
H3A H 0.4484 0.6741 0.2956 0.031 Uiso 1 1 calc R
C4 C 0.43436(9) 0.53890(10) 0.23562(14) 0.0235(3) Uani 1 1 d .
H4A H 0.4532 0.5471 0.1376 0.028 Uiso 1 1 calc R
C5 C 0.40967(8) 0.45071(9) 0.28533(14) 0.0201(2) Uani 1 1 d .
C6 C 0.32374(8) 0.43529(9) -0.06499(13) 0.0199(2) Uani 1 1 d .
H6A H 0.3165 0.4020 -0.1589 0.024 Uiso 1 1 calc R
H6B H 0.3796 0.4703 -0.0673 0.024 Uiso 1 1 calc R
C7 C 0.24581(8) 0.50198(8) -0.03733(13) 0.0162(2) Uani 1 1 d .
H7 H 0.2658 0.5526 0.0300 0.019 Uiso 1 1 calc R
C8 C 0.20865(8) 0.54685(8) -0.17325(13) 0.0158(2) Uani 1 1 d .
C9 C 0.20705(8) 0.64328(8) -0.18727(13) 0.0176(2) Uani 1 1 d .
H9 H 0.2281 0.6805 -0.1090 0.021 Uiso 1 1 calc R
C10 C 0.17520(8) 0.68778(8) -0.31367(13) 0.0186(2) Uani 1 1 d .
H10 H 0.1736 0.7538 -0.3221 0.022 Uiso 1 1 calc R
C11 C 0.14663(8) 0.63066(8) -0.42381(13) 0.0168(2) Uani 1 1 d .
C12 C 0.08472(12) 0.57033(10) -0.62483(16) 0.0324(3) Uani 1 1 d .
H12A H 0.0199 0.5700 -0.6284 0.039 Uiso 1 1 calc R
H12B H 0.1072 0.5645 -0.7258 0.039 Uiso 1 1 calc R
C13 C 0.14679(8) 0.53434(8) -0.41080(13) 0.0171(2) Uani 1 1 d .
C14 C 0.17597(8) 0.48990(8) -0.28707(13) 0.0173(2) Uani 1 1 d .
H14 H 0.1743 0.4239 -0.2783 0.021 Uiso 1 1 calc R
C15 C 0.18406(8) 0.43917(8) 0.04571(12) 0.0153(2) Uani 1 1 d .
C16 C 0.09753(8) 0.43433(8) 0.03643(13) 0.0165(2) Uani 1 1 d .
H16 H 0.0680 0.4781 -0.0239 0.020 Uiso 1 1 calc R
C17 C 0.04409(8) 0.36302(8) 0.11667(13) 0.0160(2) Uani 1 1 d .
H17 H 0.0006 0.3961 0.1797 0.019 Uiso 1 1 calc R
C18 C 0.09988(8) 0.29778(8) 0.21378(13) 0.0166(2) Uani 1 1 d .
H18 H 0.1076 0.3277 0.3116 0.020 Uiso 1 1 calc R
C19 C 0.18989(8) 0.27878(8) 0.14881(13) 0.0180(2) Uani 1 1 d .
H19A H 0.2232 0.2358 0.2126 0.022 Uiso 1 1 calc R
H19B H 0.1839 0.2496 0.0513 0.022 Uiso 1 1 calc R
C20 C 0.23735(8) 0.37180(8) 0.13616(13) 0.0162(2) Uani 1 1 d .
H20 H 0.2461 0.3985 0.2360 0.019 Uiso 1 1 calc R
C21 C 0.38223(8) 0.43805(10) 0.42919(14) 0.0233(3) Uani 1 1 d .
H21 H 0.3655 0.3781 0.4633 0.028 Uiso 1 1 calc R
C22 C 0.37986(9) 0.51501(11) 0.52192(15) 0.0250(3) Uani 1 1 d .
H22 H 0.3616 0.5068 0.6202 0.030 Uiso 1 1 calc R

loop_
_atom_site_aniso_label
_atom_site_aniso_U_11
_atom_site_aniso_U_22
_atom_site_aniso_U_33
_atom_site_aniso_U_23
_atom_site_aniso_U_13
_atom_site_aniso_U_12
S1 0.01429(14) 0.02709(16) 0.01906(15) 0.00615(11) -0.00088(10) 0.00343(11)
O1 0.0296(5) 0.0188(4) 0.0153(4) 0.0020(3) -0.0043(3) 0.0015(4)
O2 0.0386(6) 0.0181(4) 0.0181(4) -0.0021(3) -0.0102(4) 0.0028(4)
O3 0.0252(5) 0.0187(4) 0.0144(4) 0.0016(3) 0.0010(3) -0.0054(3)
O4 0.0196(4) 0.0242(4) 0.0143(4) 0.0014(3) -0.0014(3) -0.0043(3)
O5 0.0162(4) 0.0392(6) 0.0252(5) 0.0066(4) 0.0031(4) 0.0058(4)
O6 0.0221(5) 0.0280(5) 0.0272(5) 0.0103(4) -0.0027(4) 0.0042(4)
N1 0.0142(5) 0.0248(5) 0.0162(5) 0.0047(4) -0.0004(4) 0.0027(4)
C1 0.0222(7) 0.0388(8) 0.0321(8) -0.0035(6) -0.0011(5) -0.0013(6)
C2 0.0131(5) 0.0348(7) 0.0250(6) 0.0004(5) -0.0028(5) -0.0017(5)
C3 0.0208(6) 0.0303(7) 0.0257(7) 0.0065(5) -0.0030(5) -0.0054(5)
C4 0.0188(6) 0.0332(7) 0.0186(6) 0.0079(5) -0.0013(5) -0.0040(5)
C5 0.0127(5) 0.0290(6) 0.0186(6) 0.0057(5) -0.0025(4) -0.0014(5)
C6 0.0167(6) 0.0273(6) 0.0159(5) 0.0058(5) 0.0009(4) 0.0030(5)
C7 0.0153(5) 0.0193(5) 0.0140(5) 0.0019(4) -0.0004(4) -0.0004(4)
C8 0.0143(5) 0.0182(5) 0.0149(5) 0.0020(4) 0.0010(4) 0.0000(4)
C9 0.0187(6) 0.0178(5) 0.0161(5) -0.0004(4) -0.0002(4) -0.0019(4)
C10 0.0218(6) 0.0151(5) 0.0190(6) 0.0012(4) 0.0005(4) -0.0002(4)
C11 0.0171(5) 0.0184(5) 0.0148(5) 0.0029(4) 0.0007(4) 0.0018(4)
C12 0.0549(10) 0.0205(6) 0.0219(6) 0.0010(5) -0.0144(6) 0.0011(6)
C13 0.0182(5) 0.0179(5) 0.0152(5) -0.0022(4) -0.0009(4) 0.0013(4)
C14 0.0188(6) 0.0148(5) 0.0182(5) 0.0007(4) -0.0008(4) 0.0009(4)
C15 0.0181(5) 0.0154(5) 0.0126(5) 0.0007(4) 0.0008(4) 0.0010(4)
C16 0.0174(5) 0.0171(5) 0.0149(5) 0.0018(4) 0.0015(4) 0.0029(4)
C17 0.0160(5) 0.0184(5) 0.0136(5) -0.0008(4) 0.0010(4) 0.0004(4)
C18 0.0198(6) 0.0171(5) 0.0129(5) 0.0009(4) -0.0001(4) -0.0025(4)
C19 0.0178(6) 0.0183(5) 0.0179(5) 0.0023(4) -0.0012(4) 0.0013(4)
C20 0.0142(5) 0.0201(5) 0.0143(5) 0.0022(4) -0.0004(4) 0.0005(4)
C21 0.0172(6) 0.0327(7) 0.0200(6) 0.0072(5) -0.0005(5) -0.0047(5)
C22 0.0162(6) 0.0394(8) 0.0194(6) 0.0025(5) 0.0005(5) -0.0049(5)

loop_
_atom_type_symbol
_atom_type_description
_atom_type_scat_dispersion_real
_atom_type_scat_dispersion_imag
_atom_type_scat_source
C C 0.0033 0.0016 'International Tables Vol C Tables 4.2.6.8 and 6.1.1.4'
H H 0.0000 0.0000 'International Tables Vol C Tables 4.2.6.8 and 6.1.1.4'
N N 0.0061 0.0033 'International Tables Vol C Tables 4.2.6.8 and 6.1.1.4'
O O 0.0106 0.0060 'International Tables Vol C Tables 4.2.6.8 and 6.1.1.4'
S S 0.1246 0.1234 'International Tables Vol C Tables 4.2.6.8 and 6.1.1.4'

loop_
_geom_angle_atom_site_label_1
_geom_angle_atom_site_label_2
_geom_angle_atom_site_label_3
_geom_angle
O5 S1 O6 120.39(6)
O5 S1 N1 106.68(6)
O6 S1 N1 106.17(6)
O5 S1 C5 108.22(6)
O6 S1 C5 107.90(6)
N1 S1 C5 106.74(6)
C11 O1 C12 105.39(9)
C13 O2 C12 105.71(10)
C18 O3 H3 109.5
C17 O4 H4 109.5
C20 N1 C6 110.85(9)
C20 N1 S1 115.98(8)
C6 N1 S1 120.17(8)
C2 C1 H1A 109.5
C2 C1 H1B 109.5
H1A C1 H1B 109.5
C2 C1 H1C 109.5
H1A C1 H1C 109.5
H1B C1 H1C 109.5
C22 C2 C3 118.43(13)
C22 C2 C1 121.37(13)
C3 C2 C1 120.19(13)
C4 C3 C2 120.98(13)
C4 C3 H3A 119.5
C2 C3 H3A 119.5
C3 C4 C5 119.69(12)
C3 C4 H4A 120.2
C5 C4 H4A 120.2
C21 C5 C4 120.48(13)
C21 C5 S1 120.12(10)
C4 C5 S1 119.35(10)
N1 C6 C7 105.23(9)
N1 C6 H6A 110.7
C7 C6 H6A 110.7
N1 C6 H6B 110.7
C7 C6 H6B 110.7
H6A C6 H6B 108.8
C15 C7 C8 115.73(10)
C15 C7 C6 101.22(9)
C8 C7 C6 114.64(10)
C15 C7 H7 108.3
C8 C7 H7 108.3
C6 C7 H7 108.3
C9 C8 C14 120.02(11)
C9 C8 C7 120.43(11)
C14 C8 C7 119.56(10)
C8 C9 C10 122.21(11)
C8 C9 H9 118.9
C10 C9 H9 118.9
C11 C10 C9 116.37(11)
C11 C10 H10 121.8
C9 C10 H10 121.8
C10 C11 O1 128.35(11)
C10 C11 C13 122.10(11)
O1 C11 C13 109.54(10)
O2 C12 O1 108.16(10)
O2 C12 H12A 110.1
O1 C12 H12A 110.1
O2 C12 H12B 110.1
O1 C12 H12B 110.1
H12A C12 H12B 108.4
C14 C13 O2 128.06(11)
C14 C13 C11 122.24(11)
O2 C13 C11 109.69(10)
C13 C14 C8 117.01(11)
C13 C14 H14 121.5
C8 C14 H14 121.5
C16 C15 C7 128.43(11)
C16 C15 C20 122.60(11)
C7 C15 C20 108.72(10)
C15 C16 C17 123.12(11)
C15 C16 H16 118.4
C17 C16 H16 118.4
O4 C17 C16 106.44(9)
O4 C17 C18 110.87(9)
C16 C17 C18 113.21(10)
O4 C17 H17 108.7
C16 C17 H17 108.7
C18 C17 H17 108.7
O3 C18 C19 109.97(10)
O3 C18 C17 108.31(9)
C19 C18 C17 112.39(10)
O3 C18 H18 108.7
C19 C18 H18 108.7
C17 C18 H18 108.7
C20 C19 C18 107.64(10)
C20 C19 H19A 110.2
C18 C19 H19A 110.2
C20 C19 H19B 110.2
C18 C19 H19B 110.2
H19A C19 H19B 108.5
N1 C20 C15 103.40(9)
N1 C20 C19 115.33(10)
C15 C20 C19 110.20(10)
N1 C20 H20 109.2
C15 C20 H20 109.2
C19 C20 H20 109.2
C22 C21 C5 118.73(12)
C22 C21 H21 120.6
C5 C21 H21 120.6
C2 C22 C21 121.69(12)
C2 C22 H22 119.2
C21 C22 H22 119.2

loop_
_geom_bond_atom_site_label_1
_geom_bond_atom_site_label_2
_geom_bond_distance
S1 O5 1.4326(10)
S1 O6 1.4348(10)
S1 N1 1.6397(11)
S1 C5 1.7594(14)
O1 C11 1.3847(14)
O1 C12 1.4346(16)
O2 C13 1.3826(14)
O2 C12 1.4240(16)
O3 C18 1.4226(14)
O3 H3 0.8400
O4 C17 1.4375(14)
O4 H4 0.8400
N1 C20 1.4806(15)
N1 C6 1.4849(15)
C1 C2 1.507(2)
C1 H1A 0.9800
C1 H1B 0.9800
C1 H1C 0.9800
C2 C22 1.389(2)
C2 C3 1.3996(19)
C3 C4 1.381(2)
C3 H3A 0.9500
C4 C5 1.3956(18)
C4 H4A 0.9500
C5 C21 1.3942(18)
C6 C7 1.5475(17)
C6 H6A 0.9900
C6 H6B 0.9900
C7 C15 1.5094(16)
C7 C8 1.5116(16)
C7 H7 1.0000
C8 C9 1.3885(17)
C8 C14 1.4149(16)
C9 C10 1.4082(17)
C9 H9 0.9500
C10 C11 1.3705(17)
C10 H10 0.9500
C11 C13 1.3859(17)
C12 H12A 0.9900
C12 H12B 0.9900
C13 C14 1.3741(16)
C14 H14 0.9500
C15 C16 1.3262(17)
C15 C20 1.5104(16)
C16 C17 1.5003(16)
C16 H16 0.9500
C17 C18 1.5464(16)
C17 H17 1.0000
C18 C19 1.5226(17)
C18 H18 1.0000
C19 C20 1.5221(17)
C19 H19A 0.9900
C19 H19B 0.9900
C20 H20 1.0000
C21 C22 1.393(2)
C21 H21 0.9500
C22 H22 0.9500

loop_
_geom_hbond_atom_site_label_D
_geom_hbond_atom_site_label_H
_geom_hbond_atom_site_label_A
_geom_hbond_distance_DH
_geom_hbond_distance_HA
_geom_hbond_distance_DA
_geom_hbond_angle_DHA
_geom_hbond_site_symmetry_A
O3 H3 O4 0.84 1.84 2.6809(13) 174.4 4_566
O4 H4 O1 0.84 2.07 2.8565(13) 155.4 2_544
O4 H4 O3 0.84 2.22 2.6359(12) 110.5 .

loop_
_geom_torsion_atom_site_label_1
_geom_torsion_atom_site_label_2
_geom_torsion_atom_site_label_3
_geom_torsion_atom_site_label_4
_geom_torsion
O5 S1 N1 C20 -173.94(9)
O6 S1 N1 C20 56.52(10)
C5 S1 N1 C20 -58.40(10)
O5 S1 N1 C6 -36.10(11)
O6 S1 N1 C6 -165.65(9)
C5 S1 N1 C6 79.43(10)
C22 C2 C3 C4 0.7(2)
C1 C2 C3 C4 179.46(13)
C2 C3 C4 C5 -0.2(2)
C3 C4 C5 C21 -0.16(19)
C3 C4 C5 S1 177.33(10)
O5 S1 C5 C21 -143.44(10)
O6 S1 C5 C21 -11.69(12)
N1 S1 C5 C21 102.06(11)
O5 S1 C5 C4 39.06(12)
O6 S1 C5 C4 170.81(10)
N1 S1 C5 C4 -75.44(11)
C20 N1 C6 C7 16.13(13)
S1 N1 C6 C7 -123.65(10)
N1 C6 C7 C15 -28.93(12)
N1 C6 C7 C8 -154.23(10)
C15 C7 C8 C9 121.82(12)
C6 C7 C8 C9 -120.88(13)
C15 C7 C8 C14 -58.65(15)
C6 C7 C8 C14 58.65(15)
C14 C8 C9 C10 -1.28(19)
C7 C8 C9 C10 178.24(11)
C8 C9 C10 C11 -0.79(19)
C9 C10 C11 O1 -177.60(12)
C9 C10 C11 C13 1.60(18)
C12 O1 C11 C10 -173.15(14)
C12 O1 C11 C13 7.56(14)
C13 O2 C12 O1 11.96(16)
C11 O1 C12 O2 -12.05(16)
C12 O2 C13 C14 173.53(14)
C12 O2 C13 C11 -7.32(15)
C10 C11 C13 C14 -0.3(2)
O1 C11 C13 C14 179.01(11)
C10 C11 C13 O2 -179.54(11)
O1 C11 C13 O2 -0.20(14)
O2 C13 C14 C8 177.30(12)
C11 C13 C14 C8 -1.75(18)
C9 C8 C14 C13 2.50(18)
C7 C8 C14 C13 -177.02(11)
C8 C7 C15 C16 -17.10(18)
C6 C7 C15 C16 -141.67(13)
C8 C7 C15 C20 157.22(10)
C6 C7 C15 C20 32.64(12)
C7 C15 C16 C17 174.83(11)
C20 C15 C16 C17 1.22(18)
C15 C16 C17 O4 -120.58(12)
C15 C16 C17 C18 1.46(16)
O4 C17 C18 O3 -35.41(12)
C16 C17 C18 O3 -154.94(10)
O4 C17 C18 C19 86.30(12)
C16 C17 C18 C19 -33.24(13)
O3 C18 C19 C20 -178.21(9)
C17 C18 C19 C20 61.04(12)
C6 N1 C20 C15 3.90(12)
S1 N1 C20 C15 145.51(8)
C6 N1 C20 C19 124.27(11)
S1 N1 C20 C19 -94.12(11)
C16 C15 C20 N1 151.27(11)
C7 C15 C20 N1 -23.45(12)
C16 C15 C20 C19 27.46(16)
C7 C15 C20 C19 -147.25(10)
C18 C19 C20 N1 -173.26(9)
C18 C19 C20 C15 -56.68(12)
C4 C5 C21 C22 0.08(19)
S1 C5 C21 C22 -177.39(10)
C3 C2 C22 C21 -0.7(2)
C1 C2 C22 C21 -179.54(12)
C5 C21 C22 C2 0.4(2)
